data_4066117
loop_
_publ_author_name
'Luo, Yunjie'
'Li, Wenyi'
'Lin, Dan'
'Yao, Yingming'
'Zhang, Yong'
'Shen, Qi'

_publ_section_title
;
 Lanthanide Alkyl Complexes Supported by a Piperazidine-Bridged
 Bis(phenolato) Ligand: Synthesis, Structural Characterization, and
 Catalysis for the Polymerization ofl-Lactide andrac-Lactide
;
_journal_issue 16
_journal_name_full Organometallics
_journal_page_first 3507
_journal_paper_doi 10.1021/om100298z
_journal_volume 29
_journal_year 2010
_chemical_formula_moiety 'C76 H126 Cl2 Gd2 Li2 N4 O4 Si2, 5(C7 H8)'
_chemical_formula_sum 'C111 H166 Cl2 Gd2 Li2 N4 O4 Si2'
_chemical_formula_weight 2075.94
_chemical_name_systematic
; 
 ? 
;
_space_group_IT_number 2
_symmetry_cell_setting triclinic
_symmetry_Int_Tables_number 2
_symmetry_space_group_name_Hall '-P 1'
_symmetry_space_group_name_H-M 'P -1'
_atom_sites_solution_hydrogens geom
_atom_sites_solution_primary direct
_atom_sites_solution_secondary difmap
_audit_creation_method SHELXL-97
_cell_angle_alpha 119.65(2)
_cell_angle_beta 108.29(3)
_cell_angle_gamma 93.98(4)
_cell_formula_units_Z 1
_cell_length_a 15.144(3)
_cell_length_b 15.458(3)
_cell_length_c 15.565(3)
_cell_measurement_reflns_used 8568
_cell_measurement_temperature 293(2)
_cell_measurement_theta_max 25.3
_cell_measurement_theta_min 3.0
_cell_volume 2893.1(16)
_computing_cell_refinement CrystalClear
_computing_data_collection CrystalClear
_computing_data_reduction CrystalStructure
_computing_structure_refinement 'SHELXL-97 (Sheldrick, 1997)'
_computing_structure_solution 'SHELXS-97 (Sheldrick, 1990)'
_diffrn_ambient_temperature 293(2)
_diffrn_detector_area_resol_mean 7.31
_diffrn_measured_fraction_theta_full 0.942
_diffrn_measured_fraction_theta_max 0.942
_diffrn_measurement_device_type 'Rigaku Mercury'
_diffrn_measurement_method \w
_diffrn_radiation_monochromator graphite
_diffrn_radiation_source 'fine-focus sealed tube'
_diffrn_radiation_type MoK\a
_diffrn_radiation_wavelength 0.71070
_diffrn_reflns_av_R_equivalents 0.0655
_diffrn_reflns_av_sigmaI/netI 0.0912
_diffrn_reflns_limit_h_max 18
_diffrn_reflns_limit_h_min -18
_diffrn_reflns_limit_k_max 17
_diffrn_reflns_limit_k_min -18
_diffrn_reflns_limit_l_max 18
_diffrn_reflns_limit_l_min -18
_diffrn_reflns_number 22977
_diffrn_reflns_theta_full 25.35
_diffrn_reflns_theta_max 25.35
_diffrn_reflns_theta_min 3.02
_exptl_absorpt_coefficient_mu 1.250
_exptl_absorpt_correction_T_max 0.606
_exptl_absorpt_correction_T_min 0.292
_exptl_absorpt_correction_type multi-scan
_exptl_absorpt_process_details 'Jacobson, R. (1998) Private communication'
_exptl_crystal_colour colorless
_exptl_crystal_density_diffrn 1.192
_exptl_crystal_density_method 'not measured'
_exptl_crystal_description block
_exptl_crystal_F_000 1088
_exptl_crystal_size_max 0.80
_exptl_crystal_size_mid 0.70
_exptl_crystal_size_min 0.40
_refine_diff_density_max 3.136
_refine_diff_density_min -1.183
_refine_diff_density_rms 0.160
_refine_ls_extinction_method none
_refine_ls_goodness_of_fit_ref 1.114
_refine_ls_hydrogen_treatment constr
_refine_ls_matrix_type full
_refine_ls_number_parameters 488
_refine_ls_number_reflns 9976
_refine_ls_number_restraints 124
_refine_ls_restrained_S_all 1.119
_refine_ls_R_factor_all 0.1224
_refine_ls_R_factor_gt 0.0998
_refine_ls_shift/su_max 0.000
_refine_ls_shift/su_mean 0.000
_refine_ls_structure_factor_coef Fsqd
_refine_ls_weighting_details 'calc w=1/[\s^2^(Fo^2^)+(0.1623P)^2^+1.1176P] where P=(Fo^2^+2Fc^2^)/3'
_refine_ls_weighting_scheme calc
_refine_ls_wR_factor_gt 0.2504
_refine_ls_wR_factor_ref 0.2746
_reflns_number_gt 7651
_reflns_number_total 9976
_reflns_threshold_expression >2sigma(I)
_cod_data_source_file om100298z_si_001.cif
_cod_data_source_block complex5
_cod_original_cell_volume 2893.0(9)
_cod_database_code 4066117

loop_
_symmetry_equiv_pos_as_xyz
'x, y, z'
'-x, -y, -z'

loop_
_atom_site_label
_atom_site_type_symbol
_atom_site_fract_x
_atom_site_fract_y
_atom_site_fract_z
_atom_site_U_iso_or_equiv
_atom_site_adp_type
_atom_site_occupancy
_atom_site_symmetry_multiplicity
_atom_site_calc_flag
_atom_site_refinement_flags
_atom_site_disorder_assembly
_atom_site_disorder_group
Gd1 Gd 0.12106(3) 0.46086(4) 0.10184(4) 0.0529(2) Uani 1 1 d . . .
Cl1 Cl -0.00256(19) 0.3975(2) -0.1124(2) 0.0611(6) Uani 1 1 d . . .
Si1 Si 0.2812(6) 0.5408(6) 0.4031(7) 0.162(2) Uiso 1 1 d D . .
O1 O -0.0220(4) 0.3814(5) 0.0916(5) 0.0539(15) Uani 1 1 d D . .
O2 O 0.2100(4) 0.5940(5) 0.1048(5) 0.0552(15) Uani 1 1 d . . .
N1 N 0.1157(6) 0.2670(7) 0.0153(7) 0.061(2) Uani 1 1 d . . .
N2 N 0.2418(5) 0.3843(6) 0.0214(6) 0.0546(18) Uani 1 1 d . . .
C1 C -0.0217(6) 0.3306(7) 0.1410(8) 0.052(2) Uani 1 1 d . . .
C2 C -0.0567(7) 0.3601(8) 0.2225(8) 0.056(2) Uani 1 1 d . . .
C3 C -0.0474(8) 0.3043(9) 0.2707(9) 0.070(3) Uani 1 1 d . . .
H3 H -0.0710 0.3235 0.3242 0.084 Uiso 1 1 calc R . .
C4 C -0.0068(8) 0.2238(8) 0.2466(9) 0.065(3) Uani 1 1 d . . .
C5 C 0.0245(8) 0.1927(8) 0.1627(8) 0.063(3) Uani 1 1 d . . .
H5 H 0.0513 0.1371 0.1420 0.076 Uiso 1 1 calc R . .
C6 C 0.0156(7) 0.2446(7) 0.1108(8) 0.059(2) Uani 1 1 d . . .
C7 C 0.3070(7) 0.6281(8) 0.1582(8) 0.057(2) Uani 1 1 d . . .
C8 C 0.3560(7) 0.7316(8) 0.2484(9) 0.067(3) Uani 1 1 d . . .
C9 C 0.4561(7) 0.7512(9) 0.3011(9) 0.068(3) Uani 1 1 d . . .
H9 H 0.4899 0.8181 0.3599 0.082 Uiso 1 1 calc R . .
C10 C 0.5088(8) 0.6793(10) 0.2732(11) 0.077(3) Uani 1 1 d . . .
C11 C 0.4579(6) 0.5832(9) 0.1814(9) 0.063(3) Uani 1 1 d . . .
H11 H 0.4908 0.5335 0.1575 0.076 Uiso 1 1 calc R . .
C12 C 0.3623(7) 0.5585(9) 0.1250(9) 0.067(3) Uani 1 1 d . . .
C13 C 0.0349(8) 0.1991(8) 0.0086(9) 0.065(3) Uani 1 1 d . . .
H13A H 0.0496 0.1339 -0.0082 0.078 Uiso 1 1 calc R . .
H13B H -0.0237 0.1844 -0.0507 0.078 Uiso 1 1 calc R . .
C14 C 0.2112(8) 0.2768(10) 0.0871(11) 0.077(3) Uani 1 1 d . . .
H14A H 0.2226 0.2091 0.0615 0.093 Uiso 1 1 calc R . .
H14B H 0.2135 0.3053 0.1593 0.093 Uiso 1 1 calc R . .
C15 C 0.2885(8) 0.3466(9) 0.0901(10) 0.073(3) Uani 1 1 d . . .
H15A H 0.3253 0.4047 0.1637 0.087 Uiso 1 1 calc R . .
H15B H 0.3325 0.3088 0.0638 0.087 Uiso 1 1 calc R . .
C16 C 0.1164(8) 0.2207(8) -0.0919(9) 0.068(3) Uani 1 1 d . . .
H16A H 0.0528 0.2074 -0.1437 0.081 Uiso 1 1 calc R . .
H16B H 0.1323 0.1553 -0.1137 0.081 Uiso 1 1 calc R . .
C17 C 0.1915(8) 0.2946(8) -0.0902(8) 0.066(3) Uani 1 1 d . . .
H17A H 0.2374 0.2597 -0.1154 0.079 Uiso 1 1 calc R . .
H17B H 0.1596 0.3169 -0.1374 0.079 Uiso 1 1 calc R . .
C18 C 0.3119(8) 0.4544(8) 0.0204(9) 0.065(3) Uani 1 1 d . . .
H18A H 0.2785 0.4656 -0.0361 0.078 Uiso 1 1 calc R . .
H18B H 0.3606 0.4204 0.0018 0.078 Uiso 1 1 calc R . .
C19 C -0.1034(10) 0.4492(10) 0.2585(10) 0.078(3) Uani 1 1 d . . .
C20 C -0.1522(13) 0.4526(13) 0.3293(14) 0.109(5) Uani 1 1 d . . .
H20A H -0.2015 0.3890 0.2915 0.163 Uiso 1 1 calc R . .
H20B H -0.1808 0.5094 0.3486 0.163 Uiso 1 1 calc R . .
H20C H -0.1056 0.4617 0.3935 0.163 Uiso 1 1 calc R . .
C21 C -0.1833(12) 0.4392(17) 0.1585(15) 0.129(6) Uani 1 1 d . . .
H21A H -0.1541 0.4707 0.1306 0.194 Uiso 1 1 calc R . .
H21B H -0.2301 0.4733 0.1802 0.194 Uiso 1 1 calc R . .
H21C H -0.2146 0.3674 0.1035 0.194 Uiso 1 1 calc R . .
C22 C -0.0249(12) 0.5520(10) 0.3193(12) 0.102(4) Uani 1 1 d . . .
H22A H 0.0122 0.5703 0.3913 0.152 Uiso 1 1 calc R . .
H22B H -0.0550 0.6055 0.3223 0.152 Uiso 1 1 calc R . .
H22C H 0.0169 0.5443 0.2822 0.152 Uiso 1 1 calc R . .
C23 C 0.0016(8) 0.1687(9) 0.3065(9) 0.076(3) Uani 1 1 d D . .
C24 C 0.041(2) 0.243(2) 0.4257(16) 0.108(4) Uiso 0.50 1 d PD . .
C24' C 0.0882(16) 0.241(2) 0.4173(18) 0.108(4) Uiso 0.50 1 d PD . .
C25 C 0.069(2) 0.096(2) 0.284(3) 0.108(4) Uiso 0.50 1 d PD . .
C25' C 0.019(2) 0.0640(15) 0.251(2) 0.108(4) Uiso 0.50 1 d PD . .
C26 C -0.0914(17) 0.090(2) 0.262(3) 0.108(4) Uiso 0.50 1 d PD . .
C26' C -0.0887(15) 0.160(2) 0.331(2) 0.108(4) Uiso 0.50 1 d PD . .
C27 C 0.3064(7) 0.8170(9) 0.2840(10) 0.087(4) Uani 1 1 d D . .
C28 C 0.375(2) 0.9166(18) 0.385(2) 0.102(4) Uiso 0.50 1 d PD . .
C28' C 0.378(2) 0.9230(17) 0.342(3) 0.102(4) Uiso 0.50 1 d PD . .
C29' C 0.266(2) 0.811(3) 0.360(2) 0.102(4) Uiso 0.50 1 d PD . .
C29 C 0.2289(19) 0.790(3) 0.317(3) 0.102(4) Uiso 0.50 1 d PD . .
C30' C 0.2186(18) 0.812(3) 0.198(2) 0.102(4) Uiso 0.50 1 d PD . .
C30 C 0.248(2) 0.814(3) 0.181(2) 0.102(4) Uiso 0.50 1 d PD . .
C31 C 0.6178(9) 0.7054(13) 0.3414(12) 0.098(4) Uani 1 1 d . . .
C32 C 0.655(2) 0.809(3) 0.444(3) 0.102(4) Uiso 0.50 1 d P . .
C32' C 0.664(2) 0.830(3) 0.416(3) 0.102(4) Uiso 0.50 1 d P . .
C33 C 0.677(3) 0.695(3) 0.263(3) 0.102(4) Uiso 0.50 1 d P . .
C33' C 0.674(3) 0.660(3) 0.273(3) 0.102(4) Uiso 0.50 1 d P . .
C34 C 0.638(2) 0.616(3) 0.357(3) 0.102(4) Uiso 0.50 1 d P . .
C34' C 0.629(3) 0.648(3) 0.405(3) 0.102(4) Uiso 0.50 1 d P . .
C35 C 0.2045(9) 0.5109(11) 0.2648(10) 0.079(3) Uani 1 1 d . . .
C36 C 0.265(4) 0.647(3) 0.528(3) 0.177(8) Uiso 0.50 1 d PD . .
C36' C 0.252(3) 0.669(2) 0.481(4) 0.177(8) Uiso 0.50 1 d PD . .
C37 C 0.402(2) 0.588(4) 0.406(5) 0.177(8) Uiso 0.50 1 d PD . .
C37' C 0.409(2) 0.548(4) 0.417(5) 0.177(8) Uiso 0.50 1 d PD . .
C38 C 0.250(4) 0.408(2) 0.381(5) 0.177(8) Uiso 0.50 1 d PD . .
C38' C 0.218(4) 0.435(3) 0.411(5) 0.177(8) Uiso 0.50 1 d PD . .
C39 C -0.005(4) 0.064(3) 0.542(3) 0.165(7) Uiso 0.50 1 d PD . .
C40 C 0.087(4) 0.053(4) 0.566(4) 0.165(7) Uiso 0.50 1 d PD . .
C41 C 0.109(3) -0.036(3) 0.505(4) 0.165(7) Uiso 0.50 1 d PD . .
C42 C 0.032(3) -0.113(4) 0.413(4) 0.165(7) Uiso 0.50 1 d PD . .
C43 C -0.062(4) -0.108(4) 0.389(4) 0.165(7) Uiso 0.50 1 d PD . .
C44 C -0.083(4) -0.019(3) 0.457(4) 0.165(7) Uiso 0.50 1 d PD . .
C45 C -0.016(3) 0.167(3) 0.616(4) 0.165(7) Uiso 0.50 1 d PD . .
C46 C 0.591(3) 0.868(3) 0.067(4) 0.180(5) Uiso 0.50 1 d PD A 1
C46' C 0.584(3) 0.855(3) 0.101(4) 0.180(5) Uiso 0.50 1 d PD B 2
C47 C 0.569(3) 0.832(4) 0.127(3) 0.180(5) Uiso 0.50 1 d PD A 1
C47' C 0.579(3) 0.858(3) 0.012(4) 0.180(5) Uiso 0.50 1 d PD B 2
C48 C 0.494(5) 0.742(5) 0.051(4) 0.180(5) Uiso 0.50 1 d PD A 1
C48' C 0.510(5) 0.778(5) -0.087(4) 0.180(5) Uiso 0.50 1 d PD B 2
C49 C 0.452(5) 0.685(4) -0.061(4) 0.180(5) Uiso 0.50 1 d PD A 1
C49' C 0.448(4) 0.688(4) -0.117(4) 0.180(5) Uiso 0.50 1 d PD B 2
C50 C 0.480(5) 0.735(5) -0.107(4) 0.180(5) Uiso 0.50 1 d PD A 1
C50' C 0.461(5) 0.693(4) -0.021(5) 0.180(5) Uiso 0.50 1 d PD B 2
C51 C 0.552(4) 0.829(4) -0.042(4) 0.180(5) Uiso 0.50 1 d PD A 1
C51' C 0.522(5) 0.772(5) 0.084(4) 0.180(5) Uiso 0.50 1 d PD B 2
C52 C 0.669(4) 0.966(4) 0.135(4) 0.180(5) Uiso 0.50 1 d PD A 1
C52' C 0.662(4) 0.933(4) 0.208(4) 0.180(5) Uiso 0.50 1 d PD B 2
C53 C 0.641(3) 0.913(3) 0.792(3) 0.183(5) Uiso 0.50 1 d PD C 1
C53' C 0.700(3) 1.036(3) 0.934(3) 0.183(5) Uiso 0.50 1 d PD D 2
C54 C 0.611(3) 0.992(3) 0.860(4) 0.183(5) Uiso 0.50 1 d PD C 1
C54' C 0.759(3) 0.975(3) 0.894(4) 0.183(5) Uiso 0.50 1 d PD D 2
C55 C 0.666(4) 1.080(3) 0.963(4) 0.183(5) Uiso 0.50 1 d PD C 1
C55' C 0.726(3) 0.882(3) 0.792(4) 0.183(5) Uiso 0.50 1 d PD D 2
C56 C 0.764(3) 1.083(3) 1.002(3) 0.183(5) Uiso 0.50 1 d PD C 1
C56' C 0.629(4) 0.856(3) 0.729(3) 0.183(5) Uiso 0.50 1 d PD D 2
C57 C 0.800(3) 1.007(4) 0.936(4) 0.183(5) Uiso 0.50 1 d PD C 1
C57' C 0.565(3) 0.914(3) 0.767(3) 0.183(5) Uiso 0.50 1 d PD D 2
C58 C 0.738(3) 0.919(3) 0.833(3) 0.183(5) Uiso 0.50 1 d PD C 1
C58' C 0.600(3) 1.005(3) 0.873(4) 0.183(5) Uiso 0.50 1 d PD D 2
C59 C 0.556(3) 0.840(4) 0.687(3) 0.183(5) Uiso 0.50 1 d PD C 1
C59' C 0.734(4) 1.131(3) 1.044(3) 0.183(5) Uiso 0.50 1 d PD D 2
Li1 Li -0.1462(14) 0.356(2) 0.012(2) 0.053(5) Uiso 0.50 1 d PD . .
Li1' Li -0.1187(19) 0.369(2) -0.027(2) 0.053(5) Uiso 0.50 1 d PD . .

loop_
_atom_site_aniso_label
_atom_site_aniso_U_11
_atom_site_aniso_U_22
_atom_site_aniso_U_33
_atom_site_aniso_U_23
_atom_site_aniso_U_13
_atom_site_aniso_U_12
Gd1 0.0490(3) 0.0562(4) 0.0512(3) 0.0280(3) 0.0194(2) 0.0154(2)
Cl1 0.0621(15) 0.0655(15) 0.0523(13) 0.0285(13) 0.0239(11) 0.0239(12)
O1 0.046(3) 0.064(4) 0.058(4) 0.037(4) 0.020(3) 0.015(3)
O2 0.042(3) 0.062(4) 0.061(4) 0.036(3) 0.017(3) 0.012(3)
N1 0.062(5) 0.064(5) 0.050(5) 0.028(4) 0.020(4) 0.020(4)
N2 0.052(4) 0.058(5) 0.054(5) 0.030(4) 0.024(4) 0.015(4)
C1 0.043(5) 0.054(6) 0.052(5) 0.032(5) 0.010(4) 0.002(4)
C2 0.053(5) 0.062(6) 0.050(5) 0.031(5) 0.020(4) 0.007(4)
C3 0.076(7) 0.070(7) 0.060(6) 0.033(6) 0.030(5) 0.004(6)
C4 0.069(7) 0.059(6) 0.064(6) 0.034(6) 0.026(5) 0.004(5)
C5 0.072(7) 0.046(6) 0.059(6) 0.024(5) 0.020(5) 0.011(5)
C6 0.063(6) 0.044(5) 0.049(5) 0.016(5) 0.015(4) 0.007(4)
C7 0.043(5) 0.062(6) 0.065(6) 0.036(5) 0.018(4) 0.009(4)
C8 0.055(6) 0.055(6) 0.067(7) 0.023(6) 0.018(5) 0.001(5)
C9 0.058(6) 0.062(7) 0.058(6) 0.025(5) 0.013(5) -0.008(5)
C10 0.047(6) 0.091(9) 0.090(9) 0.043(8) 0.032(6) 0.023(6)
C11 0.035(5) 0.079(7) 0.078(7) 0.044(6) 0.021(5) 0.018(5)
C12 0.053(6) 0.085(8) 0.072(7) 0.046(7) 0.032(5) 0.011(5)
C13 0.076(7) 0.046(6) 0.066(7) 0.024(5) 0.033(5) 0.008(5)
C14 0.071(7) 0.094(9) 0.089(8) 0.057(8) 0.040(6) 0.047(7)
C15 0.063(7) 0.071(7) 0.083(8) 0.042(6) 0.024(6) 0.042(6)
C16 0.083(7) 0.051(6) 0.059(6) 0.020(5) 0.035(6) 0.014(5)
C17 0.070(7) 0.068(7) 0.054(6) 0.022(5) 0.037(5) 0.020(5)
C18 0.066(6) 0.072(7) 0.066(7) 0.036(6) 0.040(5) 0.025(5)
C19 0.107(9) 0.081(8) 0.075(8) 0.046(7) 0.061(7) 0.039(7)
C20 0.141(13) 0.130(13) 0.138(13) 0.097(12) 0.103(12) 0.073(11)
C21 0.104(12) 0.194(19) 0.123(14) 0.093(14) 0.061(10) 0.084(13)
C22 0.137(13) 0.070(9) 0.087(10) 0.027(8) 0.061(9) 0.033(8)
C23 0.084(8) 0.084(8) 0.065(7) 0.052(7) 0.019(6) 0.007(6)
C27 0.054(7) 0.065(7) 0.118(11) 0.042(8) 0.020(6) 0.015(5)
C31 0.066(8) 0.119(12) 0.092(10) 0.051(9) 0.025(7) 0.009(7)
C35 0.075(7) 0.106(9) 0.071(7) 0.062(8) 0.022(6) 0.030(7)

loop_
_atom_type_symbol
_atom_type_description
_atom_type_scat_dispersion_real
_atom_type_scat_dispersion_imag
_atom_type_scat_source
C C 0.0033 0.0016 'International Tables Vol C Tables 4.2.6.8 and 6.1.1.4'
H H 0.0000 0.0000 'International Tables Vol C Tables 4.2.6.8 and 6.1.1.4'
Gd Gd -0.1653 3.9035 'International Tables Vol C Tables 4.2.6.8 and 6.1.1.4'
N N 0.0061 0.0033 'International Tables Vol C Tables 4.2.6.8 and 6.1.1.4'
O O 0.0106 0.0060 'International Tables Vol C Tables 4.2.6.8 and 6.1.1.4'
Si Si 0.0817 0.0704 'International Tables Vol C Tables 4.2.6.8 and 6.1.1.4'
Cl Cl 0.1484 0.1585 'International Tables Vol C Tables 4.2.6.8 and 6.1.1.4'
Li Li -0.0003 0.0001 'International Tables Vol C Tables 4.2.6.8 and 6.1.1.4'

loop_
_geom_angle_atom_site_label_1
_geom_angle_atom_site_label_2
_geom_angle_atom_site_label_3
_geom_angle
_geom_angle_site_symmetry_1
_geom_angle_site_symmetry_3
C35 Gd1 O1 95.5(4) . .
C35 Gd1 O2 96.1(4) . .
O1 Gd1 O2 149.7(2) . .
C35 Gd1 N2 98.1(4) . .
O1 Gd1 N2 131.2(2) . .
O2 Gd1 N2 74.4(2) . .
C35 Gd1 N1 97.2(4) . .
O1 Gd1 N1 74.3(2) . .
O2 Gd1 N1 131.5(2) . .
N2 Gd1 N1 57.7(3) . .
C35 Gd1 Cl1 175.8(3) . .
O1 Gd1 Cl1 81.23(16) . .
O2 Gd1 Cl1 85.56(17) . .
N2 Gd1 Cl1 86.08(18) . .
N1 Gd1 Cl1 84.49(19) . .
C35 Gd1 Cl1 106.0(4) . 2_565
O1 Gd1 Cl1 75.97(16) . 2_565
O2 Gd1 Cl1 73.93(16) . 2_565
N2 Gd1 Cl1 141.81(18) . 2_565
N1 Gd1 Cl1 143.66(19) . 2_565
Cl1 Gd1 Cl1 70.73(8) . 2_565
C35 Gd1 Li1' 126.5(6) . .
O1 Gd1 Li1' 33.0(5) . .
O2 Gd1 Li1' 123.0(5) . .
N2 Gd1 Li1' 124.9(6) . .
N1 Gd1 Li1' 83.5(6) . .
Cl1 Gd1 Li1' 49.7(5) . .
Cl1 Gd1 Li1' 60.3(5) 2_565 .
C35 Gd1 Li1' 119.8(6) . 2_565
O1 Gd1 Li1' 119.5(5) . 2_565
O2 Gd1 Li1' 32.2(5) . 2_565
N2 Gd1 Li1' 93.1(6) . 2_565
N1 Gd1 Li1' 136.7(5) . 2_565
Cl1 Gd1 Li1' 60.3(4) . 2_565
Cl1 Gd1 Li1' 49.2(5) 2_565 2_565
Li1' Gd1 Li1' 90.8(8) . 2_565
C35 Gd1 Li1 113.6(6) . .
O1 Gd1 Li1 20.5(5) . .
O2 Gd1 Li1 132.5(5) . .
N2 Gd1 Li1 131.9(5) . .
N1 Gd1 Li1 82.3(5) . .
Cl1 Gd1 Li1 62.8(5) . .
Cl1 Gd1 Li1 63.0(5) 2_565 .
Li1' Gd1 Li1 13.1(5) . .
Li1' Gd1 Li1 100.6(7) 2_565 .
Li1' Cl1 Gd1 74.5(4) . .
Li1' Cl1 Gd1 74.4(6) . 2_565
Gd1 Cl1 Gd1 109.27(8) . 2_565
C37' Si1 C35 108.7(19) . .
C37' Si1 C37 22(2) . .
C35 Si1 C37 96.4(19) . .
C37' Si1 C38 97(2) . .
C35 Si1 C38 100.5(19) . .
C37 Si1 C38 118.6(18) . .
C37' Si1 C38' 117.1(17) . .
C35 Si1 C38' 103.9(19) . .
C37 Si1 C38' 139(2) . .
C38 Si1 C38' 23.4(19) . .
C37' Si1 C36' 117.2(18) . .
C35 Si1 C36' 95.2(18) . .
C37 Si1 C36' 101(2) . .
C38 Si1 C36' 135(2) . .
C38' Si1 C36' 111.4(17) . .
C37' Si1 C36 115(3) . .
C35 Si1 C36 119.7(18) . .
C37 Si1 C36 109.0(17) . .
C38 Si1 C36 112.0(17) . .
C38' Si1 C36 91(2) . .
C36' Si1 C36 28.1(19) . .
C1 O1 Li1 105.5(12) . .
C1 O1 Li1' 130.9(11) . .
Li1 O1 Li1' 29.1(11) . .
C1 O1 Gd1 121.6(5) . .
Li1 O1 Gd1 132.3(11) . .
Li1' O1 Gd1 104.2(10) . .
C7 O2 Li1' 134.2(12) . 2_565
C7 O2 Li1 115.4(8) . 2_565
Li1' O2 Li1 22.9(10) 2_565 2_565
C7 O2 Gd1 120.5(6) . .
Li1' O2 Gd1 105.2(10) 2_565 .
Li1 O2 Gd1 122.4(7) 2_565 .
C16 N1 C14 106.6(9) . .
C16 N1 C13 108.4(8) . .
C14 N1 C13 113.1(9) . .
C16 N1 Gd1 111.8(6) . .
C14 N1 Gd1 99.5(6) . .
C13 N1 Gd1 116.8(6) . .
C17 N2 C18 106.9(8) . .
C17 N2 C15 108.2(8) . .
C18 N2 C15 112.6(8) . .
C17 N2 Gd1 111.1(6) . .
C18 N2 Gd1 117.0(6) . .
C15 N2 Gd1 100.7(6) . .
O1 C1 C6 118.8(9) . .
O1 C1 C2 123.1(9) . .
C6 C1 C2 118.1(9) . .
O1 C1 Li1 43.4(8) . .
C6 C1 Li1 124.6(10) . .
C2 C1 Li1 101.0(10) . .
C3 C2 C1 117.2(10) . .
C3 C2 C19 119.9(9) . .
C1 C2 C19 123.0(9) . .
C4 C3 C2 125.7(10) . .
C4 C3 H3 117.1 . .
C2 C3 H3 117.1 . .
C3 C4 C5 116.6(10) . .
C3 C4 C23 121.5(10) . .
C5 C4 C23 121.9(10) . .
C6 C5 C4 120.0(10) . .
C6 C5 H5 120.0 . .
C4 C5 H5 120.0 . .
C5 C6 C1 122.2(10) . .
C5 C6 C13 118.9(9) . .
C1 C6 C13 118.5(9) . .
O2 C7 C12 118.7(9) . .
O2 C7 C8 122.9(9) . .
C12 C7 C8 118.4(9) . .
C9 C8 C7 115.4(10) . .
C9 C8 C27 121.1(9) . .
C7 C8 C27 123.5(9) . .
C10 C9 C8 125.6(10) . .
C10 C9 H9 117.2 . .
C8 C9 H9 117.2 . .
C11 C10 C9 115.6(10) . .
C11 C10 C31 122.2(11) . .
C9 C10 C31 122.2(11) . .
C12 C11 C10 122.5(10) . .
C12 C11 H11 118.7 . .
C10 C11 H11 118.7 . .
C11 C12 C7 122.1(11) . .
C11 C12 C18 119.9(10) . .
C7 C12 C18 118.0(9) . .
N1 C13 C6 114.7(8) . .
N1 C13 H13A 108.6 . .
C6 C13 H13A 108.6 . .
N1 C13 H13B 108.6 . .
C6 C13 H13B 108.6 . .
H13A C13 H13B 107.6 . .
N1 C14 C15 109.9(9) . .
N1 C14 H14A 109.7 . .
C15 C14 H14A 109.7 . .
N1 C14 H14B 109.7 . .
C15 C14 H14B 109.7 . .
H14A C14 H14B 108.2 . .
N2 C15 C14 108.8(8) . .
N2 C15 H15A 109.9 . .
C14 C15 H15A 109.9 . .
N2 C15 H15B 109.9 . .
C14 C15 H15B 109.9 . .
H15A C15 H15B 108.3 . .
N1 C16 C17 109.6(8) . .
N1 C16 H16A 109.8 . .
C17 C16 H16A 109.8 . .
N1 C16 H16B 109.8 . .
C17 C16 H16B 109.8 . .
H16A C16 H16B 108.2 . .
N2 C17 C16 108.0(8) . .
N2 C17 H17A 110.1 . .
C16 C17 H17A 110.1 . .
N2 C17 H17B 110.1 . .
C16 C17 H17B 110.1 . .
H17A C17 H17B 108.4 . .
N2 C18 C12 115.4(8) . .
N2 C18 H18A 108.4 . .
C12 C18 H18A 108.4 . .
N2 C18 H18B 108.4 . .
C12 C18 H18B 108.4 . .
H18A C18 H18B 107.5 . .
C20 C19 C2 113.1(10) . .
C20 C19 C22 109.2(12) . .
C2 C19 C22 108.9(10) . .
C20 C19 C21 106.1(12) . .
C2 C19 C21 110.8(10) . .
C22 C19 C21 108.7(12) . .
C19 C20 H20A 109.5 . .
C19 C20 H20B 109.5 . .
H20A C20 H20B 109.5 . .
C19 C20 H20C 109.5 . .
H20A C20 H20C 109.5 . .
H20B C20 H20C 109.5 . .
C19 C21 H21A 109.5 . .
C19 C21 H21B 109.5 . .
H21A C21 H21B 109.5 . .
C19 C21 H21C 109.5 . .
H21A C21 H21C 109.5 . .
H21B C21 H21C 109.5 . .
C19 C22 H22A 109.5 . .
C19 C22 H22B 109.5 . .
H22A C22 H22B 109.5 . .
C19 C22 H22C 109.5 . .
H22A C22 H22C 109.5 . .
H22B C22 H22C 109.5 . .
C24 C23 C25' 125(2) . .
C24 C23 C26 114(2) . .
C25' C23 C26 72.9(17) . .
C24 C23 C4 112.3(16) . .
C25' C23 C4 115.0(15) . .
C26 C23 C4 111.4(15) . .
C24 C23 C26' 78.0(17) . .
C25' C23 C26' 109.7(13) . .
C26 C23 C26' 41.1(15) . .
C4 C23 C26' 110.1(14) . .
C24 C23 C25 107(2) . .
C25' C23 C25 27.8(15) . .
C26 C23 C25 99.5(19) . .
C4 C23 C25 112.4(15) . .
C26' C23 C25 130.9(18) . .
C24 C23 C24' 29.1(15) . .
C25' C23 C24' 109.1(13) . .
C26 C23 C24' 137.3(19) . .
C4 C23 C24' 106.0(15) . .
C26' C23 C24' 106.6(13) . .
C25 C23 C24' 84.2(17) . .
C28 C27 C8 111.9(15) . .
C28 C27 C29 104(2) . .
C8 C27 C29 110.7(16) . .
C28 C27 C29' 84(2) . .
C8 C27 C29' 107.3(16) . .
C29 C27 C29' 23.7(16) . .
C28 C27 C30' 124(2) . .
C8 C27 C30' 118.0(16) . .
C29 C27 C30' 81.8(18) . .
C29' C27 C30' 103.7(18) . .
C28 C27 C28' 28.3(15) . .
C8 C27 C28' 110.5(15) . .
C29 C27 C28' 127(2) . .
C29' C27 C28' 111(2) . .
C30' C27 C28' 106(2) . .
C28 C27 C30 121(2) . .
C8 C27 C30 105.8(16) . .
C29 C27 C30 103.5(18) . .
C29' C27 C30 126(2) . .
C30' C27 C30 22.0(16) . .
C28' C27 C30 96(2) . .
C27 C30' Li1' 117.2(19) . 2_565
C27 C30' Li1 120.1(19) . 2_565
Li1' C30' Li1 19.6(8) 2_565 2_565
C27 C30 Li1 125(2) . 2_565
C27 C30 Li1' 112.3(18) . 2_565
Li1 C30 Li1' 19.9(8) 2_565 2_565
C32 C31 C33' 124(2) . .
C32 C31 C34 114(2) . .
C33' C31 C34 78(2) . .
C32 C31 C10 112.7(17) . .
C33' C31 C10 112.7(17) . .
C34 C31 C10 109.8(16) . .
C32 C31 C34' 92(2) . .
C33' C31 C34' 103(2) . .
C34 C31 C34' 27.0(15) . .
C10 C31 C34' 108.0(16) . .
C32 C31 C32' 25.4(15) . .
C33' C31 C32' 107(2) . .
C34 C31 C32' 134(2) . .
C10 C31 C32' 109.8(16) . .
C34' C31 C32' 116(2) . .
C32 C31 C33 112(2) . .
C33' C31 C33 21.9(16) . .
C34 C31 C33 100(2) . .
C10 C31 C33 107.4(16) . .
C34' C31 C33 124(2) . .
C32' C31 C33 90.2(19) . .
Si1 C35 Gd1 173.7(8) . .
C42 C39 C43 85(4) 2_556 2_556
C42 C39 C40 130(4) 2_556 .
C43 C39 C40 46(3) 2_556 .
C42 C39 C44 106(5) 2_556 .
C43 C39 C44 161(4) 2_556 .
C40 C39 C44 120(4) . .
C42 C39 C41 67(4) 2_556 2_556
C43 C39 C41 150(5) 2_556 2_556
C40 C39 C41 160(3) . 2_556
C44 C39 C41 40(2) . 2_556
C42 C39 C45 22(4) 2_556 .
C43 C39 C45 72(3) 2_556 .
C40 C39 C45 116(3) . .
C44 C39 C45 123(4) . .
C41 C39 C45 83(4) 2_556 .
C42 C39 C44 144(7) 2_556 2_556
C43 C39 C44 61(4) 2_556 2_556
C40 C39 C44 16(4) . 2_556
C44 C39 C44 104(4) . 2_556
C41 C39 C44 143(5) 2_556 2_556
C45 C39 C44 132(5) . 2_556
C42 C39 C40 115(6) 2_556 2_556
C43 C39 C40 151(5) 2_556 2_556
C40 C39 C40 110(4) . 2_556
C44 C39 C40 10(3) . 2_556
C41 C39 C40 50(3) 2_556 2_556
C45 C39 C40 133(5) . 2_556
C44 C39 C40 94(3) 2_556 2_556
C42 C39 C39 155(6) 2_556 2_556
C43 C39 C39 108(5) 2_556 2_556
C40 C39 C39 64(4) . 2_556
C44 C39 C39 56(4) . 2_556
C41 C39 C39 96(4) 2_556 2_556
C45 C39 C39 176(4) . 2_556
C44 C39 C39 48.1(19) 2_556 2_556
C40 C39 C39 45.7(18) 2_556 2_556
C44 C40 C43 148(10) 2_556 2_556
C44 C40 C41 22(10) 2_556 .
C43 C40 C41 168(5) 2_556 .
C44 C40 C39 104(10) 2_556 .
C43 C40 C39 51(4) 2_556 .
C41 C40 C39 123(5) . .
C44 C40 C39 34(10) 2_556 2_556
C43 C40 C39 119(6) 2_556 2_556
C41 C40 C39 54(3) . 2_556
C39 C40 C39 70(4) . 2_556
C44 C41 C40 10(5) 2_556 .
C44 C41 C42 107(6) 2_556 .
C40 C41 C42 115(5) . .
C44 C41 C39 67(4) 2_556 2_556
C40 C41 C39 76(4) . 2_556
C42 C41 C39 40(3) . 2_556
C44 C41 C45 117(5) 2_556 2_556
C40 C41 C45 126(4) . 2_556
C42 C41 C45 14(3) . 2_556
C39 C41 C45 50(2) 2_556 2_556
C45 C42 C39 126(8) 2_556 2_556
C45 C42 C41 137(8) 2_556 .
C39 C42 C41 73(5) 2_556 .
C45 C42 C43 90(6) 2_556 .
C39 C42 C43 51(4) 2_556 .
C41 C42 C43 123(5) . .
C45 C42 C44 151(8) 2_556 2_556
C39 C42 C44 44(3) 2_556 2_556
C41 C42 C44 29(3) . 2_556
C43 C42 C44 94(3) . 2_556
C40 C43 C39 83(5) 2_556 2_556
C40 C43 C42 127(6) 2_556 .
C39 C43 C42 44(3) 2_556 .
C40 C43 C44 10(5) 2_556 .
C39 C43 C44 76(5) 2_556 .
C42 C43 C44 119(5) . .
C40 C43 C45 147(6) 2_556 2_556
C39 C43 C45 67(3) 2_556 2_556
C42 C43 C45 27(3) . 2_556
C44 C43 C45 142(5) . 2_556
C40 C44 C41 149(10) 2_556 2_556
C40 C44 C39 135(10) 2_556 .
C41 C44 C39 73(5) 2_556 .
C40 C44 C43 22(10) 2_556 .
C41 C44 C43 169(7) 2_556 .
C39 C44 C43 118(5) . .
C40 C44 C39 60(10) 2_556 2_556
C41 C44 C39 147(7) 2_556 2_556
C39 C44 C39 76(4) . 2_556
C43 C44 C39 43(3) . 2_556
C40 C44 C42 158(10) 2_556 2_556
C41 C44 C42 44(4) 2_556 2_556
C39 C44 C42 29(2) . 2_556
C43 C44 C42 146(5) . 2_556
C39 C44 C42 104(5) 2_556 2_556
C42 C45 C39 31(5) 2_556 .
C42 C45 C43 63(4) 2_556 2_556
C39 C45 C43 41(3) . 2_556
C42 C45 C41 29(5) 2_556 2_556
C39 C45 C41 47(3) . 2_556
C43 C45 C41 87(3) 2_556 2_556
C51 C46 C47 132(3) . .
C51 C46 C52 116(3) . .
C47 C46 C52 113(4) . .
C51' C46' C47' 118(4) . .
C51' C46' C52' 123(5) . .
C47' C46' C52' 118(3) . .
C48 C47 C46 105(3) . .
C48' C47' C46' 116(4) . .
C47 C48 C49 133(4) . .
C47' C48' C49' 132(4) . .
C48 C49 C50 114(3) . .
C48' C49' C50' 107(3) . .
C51 C50 C49 121(3) . .
C51' C50' C49' 128(4) . .
C46 C51 C50 116(3) . .
C46' C51' C50' 120(4) . .
C58 C53 C54 116(3) . .
C58 C53 C59 135(5) . .
C54 C53 C59 109(4) . .
C54' C53' C58' 120(3) . .
C54' C53' C59' 125(5) . .
C58' C53' C59' 115(5) . .
C53 C54 C55 128(4) . .
C53' C54' C55' 125(3) . .
C56 C55 C54 114(3) . .
C56' C55' C54' 114(3) . .
C55 C56 C57 120(3) . .
C55' C56' C57' 123(3) . .
C56 C57 C58 121.9(19) . .
C58' C57' C56' 120.8(19) . .
C53 C58 C57 119(3) . .
C53' C58' C57' 117(2) . .
Li1' Li1 O1 80.9(17) . .
Li1' Li1 O2 51.6(19) . 2_565
O1 Li1 O2 128.3(16) . 2_565
Li1' Li1 C1 108.9(18) . .
O1 Li1 C1 31.1(5) . .
O2 Li1 C1 159.2(13) 2_565 .
Li1' Li1 C30 81(3) . 2_565
O1 Li1 C30 124.7(16) . 2_565
O2 Li1 C30 72.5(9) 2_565 2_565
C1 Li1 C30 115.1(13) . 2_565
Li1' Li1 C30' 70(3) . 2_565
O1 Li1 C30' 116.3(15) . 2_565
O2 Li1 C30' 69.9(10) 2_565 2_565
C1 Li1 C30' 113.2(12) . 2_565
C30 Li1 C30' 12.3(9) 2_565 2_565
Li1' Li1 Gd1 55.1(16) . .
O1 Li1 Gd1 27.2(7) . .
O2 Li1 Gd1 101.2(10) 2_565 .
C1 Li1 Gd1 58.1(4) . .
C30 Li1 Gd1 120.4(12) 2_565 .
C30' Li1 Gd1 108.6(11) 2_565 .
Li1 Li1' O2 105(2) . 2_565
Li1 Li1' O1 70.0(15) . .
O2 Li1' O1 158.7(19) 2_565 .
Li1 Li1' C30' 90(3) . 2_565
O2 Li1' C30' 79.9(10) 2_565 2_565
O1 Li1' C30' 120.3(14) . 2_565
Li1 Li1' Cl1 166(2) . .
O2 Li1' Cl1 88.6(11) 2_565 .
O1 Li1' Cl1 96.4(12) . .
C30' Li1' Cl1 93.4(12) 2_565 .
Li1 Li1' C30 79(3) . 2_565
O2 Li1' C30 78.4(10) 2_565 2_565
O1 Li1' C30 119.5(14) . 2_565
C30' Li1' C30 12.6(10) 2_565 2_565
Cl1 Li1' C30 105.8(12) . 2_565
Li1 Li1' Gd1 111.8(17) . .
O2 Li1' Gd1 131.7(14) 2_565 .
O1 Li1' Gd1 42.7(7) . .
C30' Li1' Gd1 128.0(13) 2_565 .
Cl1 Li1' Gd1 55.8(5) . .
C30 Li1' Gd1 137.4(13) 2_565 .
Li1 Li1' Gd1 135(3) . 2_565
O2 Li1' Gd1 42.5(7) 2_565 2_565
O1 Li1' Gd1 126.1(13) . 2_565
C30' Li1' Gd1 108.0(9) 2_565 2_565
Cl1 Li1' Gd1 56.4(6) . 2_565
C30 Li1' Gd1 112.8(8) 2_565 2_565
Gd1 Li1' Gd1 89.2(8) . 2_565

loop_
_geom_bond_atom_site_label_1
_geom_bond_atom_site_label_2
_geom_bond_distance
_geom_bond_site_symmetry_2
Gd1 C35 2.131(11) .
Gd1 O1 2.334(6) .
Gd1 O2 2.353(6) .
Gd1 N2 2.565(8) .
Gd1 N1 2.589(9) .
Gd1 Cl1 2.860(3) .
Gd1 Cl1 2.902(3) 2_565
Gd1 Li1' 3.33(3) .
Gd1 Li1' 3.36(3) 2_565
Gd1 Li1 3.77(2) .
Cl1 Li1' 2.64(3) .
Cl1 Gd1 2.902(3) 2_565
Si1 C37' 1.870(18) .
Si1 C35 1.889(14) .
Si1 C37 1.894(18) .
Si1 C38 1.899(18) .
Si1 C38' 1.913(18) .
Si1 C36' 1.916(18) .
Si1 C36 1.930(18) .
O1 C1 1.341(11) .
O1 Li1 1.785(17) .
O1 Li1' 1.875(17) .
O2 C7 1.348(11) .
O2 Li1' 1.85(2) 2_565
O2 Li1 2.28(3) 2_565
N1 C16 1.459(13) .
N1 C14 1.466(14) .
N1 C13 1.499(13) .
N2 C17 1.470(13) .
N2 C18 1.473(13) .
N2 C15 1.477(13) .
C1 C6 1.400(14) .
C1 C2 1.408(14) .
C1 Li1 2.50(2) .
C2 C3 1.385(15) .
C2 C19 1.526(15) .
C3 C4 1.363(16) .
C3 H3 0.9300 .
C4 C5 1.401(15) .
C4 C23 1.528(14) .
C5 C6 1.380(14) .
C5 H5 0.9300 .
C6 C13 1.524(15) .
C7 C12 1.405(15) .
C7 C8 1.429(14) .
C8 C9 1.404(15) .
C8 C27 1.513(16) .
C9 C10 1.388(16) .
C9 H9 0.9300 .
C10 C11 1.375(16) .
C10 C31 1.548(17) .
C11 C12 1.344(14) .
C11 H11 0.9300 .
C12 C18 1.509(16) .
C13 H13A 0.9700 .
C13 H13B 0.9700 .
C14 C15 1.510(17) .
C14 H14A 0.9700 .
C14 H14B 0.9700 .
C15 H15A 0.9700 .
C15 H15B 0.9700 .
C16 C17 1.540(15) .
C16 H16A 0.9700 .
C16 H16B 0.9700 .
C17 H17A 0.9700 .
C17 H17B 0.9700 .
C18 H18A 0.9700 .
C18 H18B 0.9700 .
C19 C20 1.492(16) .
C19 C22 1.542(19) .
C19 C21 1.57(2) .
C20 H20A 0.9600 .
C20 H20B 0.9600 .
C20 H20C 0.9600 .
C21 H21A 0.9600 .
C21 H21B 0.9600 .
C21 H21C 0.9600 .
C22 H22A 0.9600 .
C22 H22B 0.9600 .
C22 H22C 0.9600 .
C23 C24 1.488(18) .
C23 C25' 1.499(16) .
C23 C26 1.501(18) .
C23 C26' 1.540(16) .
C23 C25 1.547(18) .
C23 C24' 1.553(16) .
C27 C28 1.509(18) .
C27 C29 1.522(18) .
C27 C29' 1.524(18) .
C27 C30' 1.528(18) .
C27 C28' 1.536(18) .
C27 C30 1.540(18) .
C30' Li1' 2.59(4) 2_565
C30' Li1 2.76(4) 2_565
C30 Li1 2.66(4) 2_565
C30 Li1' 2.68(4) 2_565
C31 C32 1.49(4) .
C31 C33' 1.50(4) .
C31 C34 1.54(4) .
C31 C34' 1.61(4) .
C31 C32' 1.62(4) .
C31 C33 1.68(4) .
C39 C42 0.97(6) 2_556
C39 C43 1.08(7) 2_556
C39 C40 1.371(19) .
C39 C44 1.38(2) .
C39 C41 1.43(7) 2_556
C39 C45 1.497(19) .
C39 C44 1.54(8) 2_556
C39 C40 1.73(9) 2_556
C39 C39 1.80(7) 2_556
C40 C44 0.45(6) 2_556
C40 C43 0.99(5) 2_556
C40 C41 1.37(2) .
C40 C39 1.73(9) 2_556
C41 C44 0.97(5) 2_556
C41 C42 1.38(2) .
C41 C39 1.43(7) 2_556
C41 C45 1.95(7) 2_556
C42 C45 0.70(6) 2_556
C42 C39 0.97(6) 2_556
C42 C43 1.38(2) .
C42 C44 1.89(7) 2_556
C43 C40 0.99(5) 2_556
C43 C39 1.08(7) 2_556
C43 C44 1.39(2) .
C43 C45 1.55(6) 2_556
C44 C40 0.45(6) 2_556
C44 C41 0.97(5) 2_556
C44 C39 1.54(8) 2_556
C44 C42 1.89(7) 2_556
C45 C42 0.70(6) 2_556
C45 C43 1.55(6) 2_556
C45 C41 1.95(7) 2_556
C46 C51 1.380(19) .
C46 C47 1.403(19) .
C46 C52 1.481(19) .
C46' C51' 1.39(2) .
C46' C47' 1.39(2) .
C46' C52' 1.48(2) .
C47 C48 1.388(19) .
C47' C48' 1.389(19) .
C48 C49 1.389(19) .
C48' C49' 1.393(19) .
C49 C50 1.40(2) .
C49' C50' 1.399(19) .
C50 C51 1.40(2) .
C50' C51' 1.40(2) .
C53 C58 1.38(2) .
C53 C54 1.39(2) .
C53 C59 1.50(2) .
C53' C54' 1.39(2) .
C53' C58' 1.41(2) .
C53' C59' 1.48(2) .
C54 C55 1.40(2) .
C54' C55' 1.407(19) .
C55 C56 1.398(19) .
C55' C56' 1.382(19) .
C56 C57 1.406(18) .
C56' C57' 1.427(18) .
C57 C58 1.420(18) .
C57' C58' 1.420(18) .
Li1 Li1' 0.92(4) .
Li1 O2 2.28(3) 2_565
Li1 C30 2.66(4) 2_565
Li1 C30' 2.76(4) 2_565
Li1' O2 1.85(2) 2_565
Li1' C30' 2.59(4) 2_565
Li1' C30 2.68(4) 2_565
Li1' Gd1 3.36(3) 2_565
